data_1529502
loop_
_publ_author_name
'N.N. Golovnev'
'M.S. Molokeev'
'I.V. Sterkhova'
'Yu.V. Goryunov'
'V.V. Atuchin'

_publ_section_title
;
 New class of bicyclic compounds derived from thiobarbituric acid with
 representative compound 1,3-diethyl-7-hydroxy-5,5,7-trimethyl-
 2-thioxo-1,2,3,5,6,7-hexahydro-4H-pyrano[2,3-d]pyrimidin-4-one.
 Preparation, crystal structure, mass spectrometry and IR spectroscopy.
;
_journal_issue 0
_journal_name_full 'Journal of Molecular Structure'
_journal_page_first 101
_journal_page_last 107
_journal_paper_doi 10.1016/j.molstruc.2015.08.046
_journal_volume 1102
_journal_year 2015
_chemical_absolute_configuration ad
_chemical_formula_moiety 'C14 H22 N2 O3 S'
_chemical_formula_sum 'C14 H22 N2 O3 S'
_chemical_formula_weight 298.39
_chemical_name_common
;
1,3-diethyl-7-hydroxy-5,5,7-trimethyl-2-thioxo-1,2,3,5,6,7-hexahydro
-4H-pyrano[2,3-d]pyrimidin-4-one
;
_space_group_crystal_system orthorhombic
_space_group_IT_number 19
_space_group_name_Hall 'P 2ac 2ab'
_space_group_name_H-M_alt 'P 21 21 21'
_symmetry_space_group_name_Hall 'P 2ac 2ab'
_symmetry_space_group_name_H-M 'P 21 21 21'
_atom_sites_solution_hydrogens mixed
_audit_creation_method SHELXL-2014/7
_cell_angle_alpha 90
_cell_angle_beta 90
_cell_angle_gamma 90
_cell_formula_units_Z 4
_cell_length_a 9.7454(4)
_cell_length_b 11.2225(4)
_cell_length_c 13.9171(5)
_cell_measurement_temperature 296(2)
_cell_volume 1522.08(10)
_computing_cell_refinement 'APEX2 (Bruker, 2003-2008)'
_computing_data_collection 'APEX2 (Bruker, 2003-2008)'
_computing_data_reduction 'SAINT (Bruker, 2009)'
_computing_molecular_graphics 'DIAMOND (Brandenburg, 2005)'
_computing_publication_material 'publCIF (Westrip, 2009)'
_computing_structure_refinement 'SHELXL-2014/7 (Sheldrick, 2014)'
_computing_structure_solution 'SHELXS-97 (Sheldrick, 2008)'
_diffrn_ambient_temperature 296(2)
_diffrn_measured_fraction_theta_full 0.999
_diffrn_measured_fraction_theta_max 1.000
_diffrn_measurement_device_type 'Bruker APEX-II CCD'
_diffrn_measurement_method '\f and \w scans'
_diffrn_radiation_source 'sealed tube'
_diffrn_radiation_type MoK\a
_diffrn_radiation_wavelength 0.71073
_diffrn_reflns_av_R_equivalents 0.0476
_diffrn_reflns_av_unetI/netI 0.0480
_diffrn_reflns_laue_measured_fraction_full 0.999
_diffrn_reflns_laue_measured_fraction_max 1.000
_diffrn_reflns_limit_h_max 11
_diffrn_reflns_limit_h_min -13
_diffrn_reflns_limit_k_max 15
_diffrn_reflns_limit_k_min -15
_diffrn_reflns_limit_l_max 18
_diffrn_reflns_limit_l_min -19
_diffrn_reflns_number 18798
_diffrn_reflns_point_group_measured_fraction_full 1.000
_diffrn_reflns_point_group_measured_fraction_max 0.998
_diffrn_reflns_theta_full 25.242
_diffrn_reflns_theta_max 30.084
_diffrn_reflns_theta_min 2.331
_exptl_absorpt_coefficient_mu 0.222
_exptl_absorpt_correction_T_max 0.7460
_exptl_absorpt_correction_T_min 0.6612
_exptl_absorpt_correction_type multi-scan
_exptl_absorpt_process_details
;
SADABS-2004/1. Bruker AXS Inc., Madison, Wisconsin, USA, 2004
;
_exptl_crystal_colour colourless
_exptl_crystal_density_diffrn 1.302
_exptl_crystal_description block
_exptl_crystal_F_000 640
_exptl_crystal_size_max 0.410
_exptl_crystal_size_mid 0.230
_exptl_crystal_size_min 0.220
_refine_diff_density_max 0.585
_refine_diff_density_min -0.269
_refine_diff_density_rms 0.063
_refine_ls_abs_structure_details
;
 Flack x determined using 1506 quotients [(I+)-(I-)]/[(I+)+(I-)]
 (Parsons, Flack and Wagner, Acta Cryst. B69 (2013) 249-259).
;
_refine_ls_abs_structure_Flack -0.01(3)
_refine_ls_extinction_coef .
_refine_ls_extinction_method none
_refine_ls_goodness_of_fit_ref 1.034
_refine_ls_hydrogen_treatment mixed
_refine_ls_matrix_type full
_refine_ls_number_parameters 190
_refine_ls_number_reflns 4473
_refine_ls_number_restraints 0
_refine_ls_restrained_S_all 1.034
_refine_ls_R_factor_all 0.0534
_refine_ls_R_factor_gt 0.0417
_refine_ls_shift/su_max 0.001
_refine_ls_shift/su_mean 0.000
_refine_ls_structure_factor_coef Fsqd
_refine_ls_weighting_details 'w=1/[\s^2^(Fo^2^)+(0.0444P)^2^+0.4465P] where P=(Fo^2^+2Fc^2^)/3'
_refine_ls_weighting_scheme calc
_refine_ls_wR_factor_gt 0.0899
_refine_ls_wR_factor_ref 0.0950
_reflns_Friedel_coverage 0.762
_reflns_friedel_fraction_full 1.000
_reflns_friedel_fraction_max 0.997
_reflns_number_gt 3918
_reflns_number_total 4473
_reflns_threshold_expression 'I > 2\s(I)'
_cod_data_source_file C14H22N2O3S.cif
_cod_data_source_block c
_cod_database_code 1529502
_shelx_shelxl_version_number 2014/7
_shelx_space_group_comment
;
The symmetry employed for this shelxl refinement is uniquely defined
by the following loop, which should always be used as a source of
symmetry information in preference to the above space-group names.
They are only intended as comments.
;
_shelx_estimated_absorpt_t_min 0.915
_shelx_estimated_absorpt_t_max 0.953

loop_
_space_group_symop_operation_xyz
'x, y, z'
'x+1/2, -y+1/2, -z'
'-x, y+1/2, -z+1/2'
'-x+1/2, -y, z+1/2'

loop_
_atom_site_label
_atom_site_type_symbol
_atom_site_fract_x
_atom_site_fract_y
_atom_site_fract_z
_atom_site_U_iso_or_equiv
_atom_site_adp_type
_atom_site_occupancy
_atom_site_site_symmetry_order
_atom_site_calc_flag
_atom_site_refinement_flags_posn
_atom_site_refinement_flags_adp
_atom_site_refinement_flags_occupancy
_atom_site_disorder_assembly
_atom_site_disorder_group
S S 1.25392(6) 0.44968(5) 0.80528(4) 0.01849(14) Uani 1 1 d . . . . .
O1 O 0.77373(16) 0.32357(14) 0.76479(11) 0.0145(3) Uani 1 1 d . . . . .
O2 O 0.9036(2) 0.51155(16) 1.05611(11) 0.0222(4) Uani 1 1 d . . . . .
O3 O 0.59665(18) 0.46144(16) 0.75285(12) 0.0192(4) Uani 1 1 d . . . . .
H3 H 0.593(4) 0.465(3) 0.687(3) 0.049(11) Uiso 1 1 d . . . . .
N1 N 1.0594(2) 0.46705(17) 0.93991(13) 0.0141(4) Uani 1 1 d . . . . .
N3 N 0.9904(2) 0.38557(16) 0.79373(13) 0.0125(4) Uani 1 1 d . . . . .
C2 C 1.0948(2) 0.43329(19) 0.84815(16) 0.0140(4) Uani 1 1 d . . . . .
C4 C 0.8579(2) 0.37491(19) 0.82871(15) 0.0117(4) Uani 1 1 d . . . . .
C5 C 0.8203(2) 0.41367(19) 0.91736(15) 0.0127(4) Uani 1 1 d . . . . .
C6 C 0.9239(2) 0.4665(2) 0.97590(15) 0.0146(4) Uani 1 1 d . . . . .
C7 C 1.1662(3) 0.5162(2) 1.00495(17) 0.0194(5) Uani 1 1 d . . . . .
H7A H 1.2534 0.4781 0.9911 0.023 Uiso 1 1 calc R U . . .
H7B H 1.1421 0.4979 1.0709 0.023 Uiso 1 1 calc R U . . .
C8 C 1.1816(3) 0.6498(2) 0.99396(18) 0.0235(5) Uani 1 1 d . . . . .
H8A H 1.2051 0.6683 0.9287 0.035 Uiso 1 1 calc R U . . .
H8B H 1.2528 0.6778 1.0360 0.035 Uiso 1 1 calc R U . . .
H8C H 1.0966 0.6881 1.0103 0.035 Uiso 1 1 calc R U . . .
C9 C 1.0218(2) 0.3428(2) 0.69527(15) 0.0153(4) Uani 1 1 d . . . . .
H9A H 1.0922 0.3929 0.6671 0.018 Uiso 1 1 calc R U . . .
H9B H 0.9401 0.3492 0.6557 0.018 Uiso 1 1 calc R U . . .
C10 C 1.0706(3) 0.2142(2) 0.69616(18) 0.0204(5) Uani 1 1 d . . . . .
H10A H 1.1529 0.2082 0.7338 0.031 Uiso 1 1 calc R U . . .
H10B H 1.0890 0.1888 0.6316 0.031 Uiso 1 1 calc R U . . .
H10C H 1.0008 0.1645 0.7237 0.031 Uiso 1 1 calc R U . . .
C11 C 0.6730(2) 0.40582(19) 0.95296(16) 0.0134(4) Uani 1 1 d . . . . .
C12 C 0.6645(3) 0.3458(3) 1.05237(18) 0.0243(6) Uani 1 1 d . . . . .
H12A H 0.7149 0.2723 1.0512 0.036 Uiso 1 1 calc R U . . .
H12B H 0.5703 0.3299 1.0678 0.036 Uiso 1 1 calc R U . . .
H12C H 0.7031 0.3979 1.1000 0.036 Uiso 1 1 calc R U . . .
C13 C 0.6097(3) 0.5313(2) 0.96056(17) 0.0209(5) Uani 1 1 d . . . . .
H13A H 0.6598 0.5772 1.0070 0.031 Uiso 1 1 calc R U . . .
H13B H 0.5156 0.5249 0.9802 0.031 Uiso 1 1 calc R U . . .
H13C H 0.6144 0.5700 0.8991 0.031 Uiso 1 1 calc R U . . .
C14 C 0.5919(3) 0.3261(2) 0.88368(16) 0.0167(5) Uani 1 1 d . . . . .
H14A H 0.6100 0.2435 0.8999 0.020 Uiso 1 1 calc R U . . .
H14B H 0.4947 0.3403 0.8936 0.020 Uiso 1 1 calc R U . . .
C15 C 0.6237(3) 0.3443(2) 0.77900(17) 0.0174(5) Uani 1 1 d . . . . .
C16 C 0.5567(3) 0.2548(2) 0.71285(17) 0.0191(5) Uani 1 1 d . . . . .
H16A H 0.4588 0.2635 0.7161 0.029 Uiso 1 1 calc R U . . .
H16B H 0.5817 0.1756 0.7323 0.029 Uiso 1 1 calc R U . . .
H16C H 0.5869 0.2684 0.6481 0.029 Uiso 1 1 calc R U . . .

loop_
_atom_site_aniso_label
_atom_site_aniso_U_11
_atom_site_aniso_U_22
_atom_site_aniso_U_33
_atom_site_aniso_U_23
_atom_site_aniso_U_13
_atom_site_aniso_U_12
S 0.0122(3) 0.0183(3) 0.0250(3) -0.0011(2) 0.0010(2) -0.0013(2)
O1 0.0107(8) 0.0180(8) 0.0147(7) -0.0050(6) -0.0020(6) -0.0001(6)
O2 0.0259(10) 0.0298(10) 0.0110(7) -0.0047(6) -0.0002(7) -0.0071(8)
O3 0.0240(9) 0.0184(9) 0.0151(8) 0.0018(6) -0.0007(7) 0.0045(7)
N1 0.0154(9) 0.0130(9) 0.0139(8) -0.0003(7) -0.0035(7) -0.0028(7)
N3 0.0140(9) 0.0110(8) 0.0125(8) -0.0004(7) -0.0019(7) 0.0007(7)
C2 0.0158(11) 0.0105(10) 0.0156(10) 0.0028(8) -0.0033(8) 0.0012(9)
C4 0.0142(11) 0.0083(9) 0.0127(10) 0.0024(7) -0.0028(8) 0.0010(8)
C5 0.0158(11) 0.0092(10) 0.0131(10) 0.0025(7) 0.0002(8) -0.0006(8)
C6 0.0201(12) 0.0109(10) 0.0128(9) 0.0017(8) -0.0014(8) -0.0021(9)
C7 0.0189(12) 0.0200(12) 0.0192(11) -0.0017(9) -0.0095(10) -0.0030(9)
C8 0.0238(14) 0.0222(13) 0.0246(12) -0.0030(10) -0.0059(10) -0.0075(10)
C9 0.0159(11) 0.0196(11) 0.0105(9) -0.0003(8) 0.0010(9) 0.0010(8)
C10 0.0249(14) 0.0179(11) 0.0184(11) -0.0044(9) 0.0008(10) 0.0000(9)
C11 0.0157(11) 0.0131(10) 0.0115(10) 0.0007(8) 0.0001(8) -0.0013(8)
C12 0.0249(14) 0.0306(14) 0.0174(11) 0.0098(10) 0.0020(10) -0.0068(11)
C13 0.0236(13) 0.0204(12) 0.0185(11) -0.0044(9) 0.0047(10) 0.0033(10)
C14 0.0138(12) 0.0178(11) 0.0186(11) -0.0006(9) 0.0006(9) -0.0006(9)
C15 0.0142(12) 0.0193(12) 0.0188(11) -0.0017(9) 0.0002(9) 0.0007(9)
C16 0.0143(12) 0.0209(12) 0.0221(12) -0.0073(9) -0.0035(9) 0.0009(9)

loop_
_atom_type_symbol
_atom_type_description
_atom_type_scat_dispersion_real
_atom_type_scat_dispersion_imag
_atom_type_scat_source
C C 0.0033 0.0016 'International Tables Vol C Tables 4.2.6.8 and 6.1.1.4'
H H 0.0000 0.0000 'International Tables Vol C Tables 4.2.6.8 and 6.1.1.4'
N N 0.0061 0.0033 'International Tables Vol C Tables 4.2.6.8 and 6.1.1.4'
O O 0.0106 0.0060 'International Tables Vol C Tables 4.2.6.8 and 6.1.1.4'
S S 0.1246 0.1234 'International Tables Vol C Tables 4.2.6.8 and 6.1.1.4'

loop_
_geom_angle_atom_site_label_1
_geom_angle_atom_site_label_2
_geom_angle_atom_site_label_3
_geom_angle
_geom_angle_site_symmetry_1
_geom_angle_site_symmetry_3
C4 O1 C15 116.37(17) . .
C15 O3 H3 108(2) . .
C2 N1 C6 124.18(18) . .
C2 N1 C7 119.5(2) . .
C6 N1 C7 116.14(18) . .
C2 N3 C4 121.95(18) . .
C2 N3 C9 118.78(18) . .
C4 N3 C9 119.26(18) . .
N1 C2 N3 115.6(2) . .
N1 C2 S 122.21(17) . .
N3 C2 S 122.14(16) . .
O1 C4 C5 125.2(2) . .
O1 C4 N3 111.98(18) . .
C5 C4 N3 122.9(2) . .
C4 C5 C6 117.5(2) . .
C4 C5 C11 122.1(2) . .
C6 C5 C11 120.40(19) . .
O2 C6 N1 117.8(2) . .
O2 C6 C5 124.8(2) . .
N1 C6 C5 117.46(19) . .
N1 C7 C8 112.0(2) . .
N1 C7 H7A 109.2 . .
C8 C7 H7A 109.2 . .
N1 C7 H7B 109.2 . .
C8 C7 H7B 109.2 . .
H7A C7 H7B 107.9 . .
C7 C8 H8A 109.5 . .
C7 C8 H8B 109.5 . .
H8A C8 H8B 109.5 . .
C7 C8 H8C 109.5 . .
H8A C8 H8C 109.5 . .
H8B C8 H8C 109.5 . .
N3 C9 C10 111.36(18) . .
N3 C9 H9A 109.4 . .
C10 C9 H9A 109.4 . .
N3 C9 H9B 109.4 . .
C10 C9 H9B 109.4 . .
H9A C9 H9B 108.0 . .
C9 C10 H10A 109.5 . .
C9 C10 H10B 109.5 . .
H10A C10 H10B 109.5 . .
C9 C10 H10C 109.5 . .
H10A C10 H10C 109.5 . .
H10B C10 H10C 109.5 . .
C5 C11 C14 108.37(18) . .
C5 C11 C12 111.59(19) . .
C14 C11 C12 106.39(19) . .
C5 C11 C13 110.29(18) . .
C14 C11 C13 111.72(19) . .
C12 C11 C13 108.44(19) . .
C11 C12 H12A 109.5 . .
C11 C12 H12B 109.5 . .
H12A C12 H12B 109.5 . .
C11 C12 H12C 109.5 . .
H12A C12 H12C 109.5 . .
H12B C12 H12C 109.5 . .
C11 C13 H13A 109.5 . .
C11 C13 H13B 109.5 . .
H13A C13 H13B 109.5 . .
C11 C13 H13C 109.5 . .
H13A C13 H13C 109.5 . .
H13B C13 H13C 109.5 . .
C15 C14 C11 115.1(2) . .
C15 C14 H14A 108.5 . .
C11 C14 H14A 108.5 . .
C15 C14 H14B 108.5 . .
C11 C14 H14B 108.5 . .
H14A C14 H14B 107.5 . .
O3 C15 O1 107.37(18) . .
O3 C15 C14 110.04(19) . .
O1 C15 C14 108.02(19) . .
O3 C15 C16 112.8(2) . .
O1 C15 C16 103.84(18) . .
C14 C15 C16 114.3(2) . .
C15 C16 H16A 109.5 . .
C15 C16 H16B 109.5 . .
H16A C16 H16B 109.5 . .
C15 C16 H16C 109.5 . .
H16A C16 H16C 109.5 . .
H16B C16 H16C 109.5 . .

loop_
_geom_bond_atom_site_label_1
_geom_bond_atom_site_label_2
_geom_bond_distance
_geom_bond_site_symmetry_2
S C2 1.672(2) .
O1 C4 1.340(3) .
O1 C15 1.493(3) .
O2 C6 1.241(3) .
O3 C15 1.390(3) .
O3 H3 0.92(4) .
N1 C2 1.376(3) .
N1 C6 1.413(3) .
N1 C7 1.485(3) .
N3 C2 1.377(3) .
N3 C4 1.385(3) .
N3 C9 1.484(3) .
C4 C5 1.358(3) .
C5 C6 1.426(3) .
C5 C11 1.522(3) .
C7 C8 1.515(3) .
C7 H7A 0.9700 .
C7 H7B 0.9700 .
C8 H8A 0.9600 .
C8 H8B 0.9600 .
C8 H8C 0.9600 .
C9 C10 1.520(3) .
C9 H9A 0.9700 .
C9 H9B 0.9700 .
C10 H10A 0.9600 .
C10 H10B 0.9600 .
C10 H10C 0.9600 .
C11 C14 1.534(3) .
C11 C12 1.541(3) .
C11 C13 1.541(3) .
C12 H12A 0.9600 .
C12 H12B 0.9600 .
C12 H12C 0.9600 .
C13 H13A 0.9600 .
C13 H13B 0.9600 .
C13 H13C 0.9600 .
C14 C15 1.503(3) .
C14 H14A 0.9700 .
C14 H14B 0.9700 .
C15 C16 1.511(3) .
C16 H16A 0.9600 .
C16 H16B 0.9600 .
C16 H16C 0.9600 .

loop_
_geom_torsion_atom_site_label_1
_geom_torsion_atom_site_label_2
_geom_torsion_atom_site_label_3
_geom_torsion_atom_site_label_4
_geom_torsion
_geom_torsion_site_symmetry_1
_geom_torsion_site_symmetry_2
_geom_torsion_site_symmetry_3
_geom_torsion_site_symmetry_4
C6 N1 C2 N3 -6.6(3) . . . .
C7 N1 C2 N3 178.21(19) . . . .
C6 N1 C2 S 173.15(17) . . . .
C7 N1 C2 S -2.1(3) . . . .
C4 N3 C2 N1 1.4(3) . . . .
C9 N3 C2 N1 -177.70(18) . . . .
C4 N3 C2 S -178.34(16) . . . .
C9 N3 C2 S 2.6(3) . . . .
C15 O1 C4 C5 19.7(3) . . . .
C15 O1 C4 N3 -159.74(18) . . . .
C2 N3 C4 O1 -178.46(19) . . . .
C9 N3 C4 O1 0.6(3) . . . .
C2 N3 C4 C5 2.1(3) . . . .
C9 N3 C4 C5 -178.9(2) . . . .
O1 C4 C5 C6 -179.9(2) . . . .
N3 C4 C5 C6 -0.5(3) . . . .
O1 C4 C5 C11 -2.0(3) . . . .
N3 C4 C5 C11 177.43(19) . . . .
C2 N1 C6 O2 -172.1(2) . . . .
C7 N1 C6 O2 3.3(3) . . . .
C2 N1 C6 C5 8.1(3) . . . .
C7 N1 C6 C5 -176.51(19) . . . .
C4 C5 C6 O2 176.0(2) . . . .
C11 C5 C6 O2 -2.0(3) . . . .
C4 C5 C6 N1 -4.2(3) . . . .
C11 C5 C6 N1 177.80(19) . . . .
C2 N1 C7 C8 87.8(3) . . . .
C6 N1 C7 C8 -87.8(3) . . . .
C2 N3 C9 C10 87.0(2) . . . .
C4 N3 C9 C10 -92.1(2) . . . .
C4 C5 C11 C14 12.1(3) . . . .
C6 C5 C11 C14 -170.1(2) . . . .
C4 C5 C11 C12 128.9(2) . . . .
C6 C5 C11 C12 -53.2(3) . . . .
C4 C5 C11 C13 -110.5(2) . . . .
C6 C5 C11 C13 67.4(2) . . . .
C5 C11 C14 C15 -40.7(3) . . . .
C12 C11 C14 C15 -160.8(2) . . . .
C13 C11 C14 C15 81.0(3) . . . .
C4 O1 C15 O3 73.0(2) . . . .
C4 O1 C15 C14 -45.6(2) . . . .
C4 O1 C15 C16 -167.29(19) . . . .
C11 C14 C15 O3 -59.3(3) . . . .
C11 C14 C15 O1 57.6(3) . . . .
C11 C14 C15 C16 172.6(2) . . . .

_cod_database_fobs_code 1529502
